data_2210025
loop_
_publ_author_name
'Xing-You Xu'
'Tong-Tao Xu'
'He-Ping Ma'
'Xi-Lan Hu'
'Da-Qi Wang'

_publ_section_title
;Bis(5,5-diphenylhydantoinato-\k<i>N</i>^3^)bis(1<i>H</i>-imidazole-\k<i>N</i>^3^)copper(II)
 monohydrate
;
_journal_coeditor_code XU2067
_journal_issue 8
_journal_name_full 'Acta Crystallographica Section E'
_journal_page_first m1956
_journal_page_last m1957
_journal_paper_doi 10.1107/S1600536806028509
_journal_volume 62
_journal_year 2006
_chemical_formula_iupac '[Cu (C15 H11 N2 O2)2 (C3 H4 N2)2] , H2 O'
_chemical_formula_moiety 'C36 H30 Cu N8 O4 , H2 O1'
_chemical_formula_sum 'C36 H32 Cu N8 O5'
_chemical_formula_weight 720.24
_chemical_name_systematic
;
Bis(5,5-diphenylhydantoinato-\kN^3^)bis(1H-imidazole-\kN^3^)copper(II)
monohydrate
;
_space_group_IT_number 19
_symmetry_cell_setting orthorhombic
_symmetry_space_group_name_Hall 'P 2ac 2ab'
_symmetry_space_group_name_H-M 'P 21 21 21'
_atom_sites_solution_hydrogens geom
_atom_sites_solution_primary direct
_atom_sites_solution_secondary difmap
_audit_creation_method SHELXL97
_cell_angle_alpha 90.00
_cell_angle_beta 90.00
_cell_angle_gamma 90.00
_cell_formula_units_Z 4
_cell_length_a 8.615(2)
_cell_length_b 16.576(3)
_cell_length_c 24.680(4)
_cell_measurement_reflns_used 3376
_cell_measurement_temperature 298(2)
_cell_measurement_theta_max 19.6
_cell_measurement_theta_min 2.5
_cell_volume 3524.4(12)
_computing_cell_refinement 'SAINT (Bruker, 2003)'
_computing_data_collection 'SMART (Bruker, 2003)'
_computing_data_reduction SAINT
_computing_molecular_graphics 'SHELXTL (Sheldrick, 1997b)'
_computing_publication_material SHELXTL'
_computing_structure_refinement 'SHELXL97 (Sheldrick, 1997a)'
_computing_structure_solution 'SHELXS97 (Sheldrick, 1997a)'
_diffrn_ambient_temperature 298(2)
_diffrn_measured_fraction_theta_full 1.00
_diffrn_measured_fraction_theta_max 1.00
_diffrn_measurement_device_type 'Bruker APEX area-dectector'
_diffrn_measurement_method '\f and \w'
_diffrn_radiation_monochromator graphite
_diffrn_radiation_source 'fine-focus sealed tube'
_diffrn_radiation_type MoK\a
_diffrn_radiation_wavelength 0.71073
_diffrn_reflns_av_R_equivalents 0.0612
_diffrn_reflns_av_sigmaI/netI 0.0786
_diffrn_reflns_limit_h_max 10
_diffrn_reflns_limit_h_min -10
_diffrn_reflns_limit_k_max 19
_diffrn_reflns_limit_k_min -15
_diffrn_reflns_limit_l_max 27
_diffrn_reflns_limit_l_min -29
_diffrn_reflns_number 18479
_diffrn_reflns_theta_full 25.0
_diffrn_reflns_theta_max 25.01
_diffrn_reflns_theta_min 1.48
_diffrn_standards_interval_count 0
_diffrn_standards_interval_time 0
_diffrn_standards_number 0
_exptl_absorpt_coefficient_mu 0.673
_exptl_absorpt_correction_T_max 0.930
_exptl_absorpt_correction_T_min 0.784
_exptl_absorpt_correction_type multi-scan
_exptl_absorpt_process_details '(SADABS; Sheldrick, 2002)'
_exptl_crystal_colour red
_exptl_crystal_density_diffrn 1.357
_exptl_crystal_density_method 'not measured'
_exptl_crystal_description prism
_exptl_crystal_F_000 1492
_exptl_crystal_size_max 0.38
_exptl_crystal_size_mid 0.21
_exptl_crystal_size_min 0.11
_refine_diff_density_max 0.53
_refine_diff_density_min -0.38
_refine_ls_extinction_method none
_refine_ls_goodness_of_fit_ref 0.971
_refine_ls_hydrogen_treatment constr
_refine_ls_matrix_type full
_refine_ls_number_parameters 451
_refine_ls_number_reflns 6182
_refine_ls_number_restraints 0
_refine_ls_restrained_S_all 0.971
_refine_ls_R_factor_all 0.1010
_refine_ls_R_factor_gt 0.0486
_refine_ls_shift/su_max 0.001
_refine_ls_shift/su_mean 0.000
_refine_ls_structure_factor_coef Fsqd
_refine_ls_weighting_details 'calc w = 1/[\s^2^(Fo^2^)+(0.0594P)^2^+1.5734P] where P=(Fo^2^+2Fc^2^)/3'
_refine_ls_weighting_scheme calc
_refine_ls_wR_factor_gt 0.1038
_refine_ls_wR_factor_ref 0.1339
_reflns_number_gt 3915
_reflns_number_total 6182
_reflns_threshold_expression I>2\s(I)
_cod_data_source_file xu2067.cif
_cod_data_source_block I
_cod_depositor_comments
;
The following automatic conversions were performed:
'_symmetry_cell_setting' value 'Orthorhombic' changed to 'orthorhombic'
according to '/home/saulius/struct/CIF-dictionaries/cif_core.dic'
dictionary named 'cif_core.dic' version 2.4.1 from 2010-06-29.

Automatic conversion script
Id: cif_fix_enum 1527 2010-12-29 10:47:43Z saulius 

The following automatic conversions were performed:

'_symmetry_cell_setting' value 'Orthorhombic' changed to
'orthorhombic' according to
/home/saulius/struct/CIF-dictionaries/cif_core.dic dictionary named
'cif_core.dic' version 2.4.1 from 2010-06-29.

Automatic conversion script
Id: cif_fix_values 1715 2011-07-08 13:25:40Z adriana 
;
_cod_original_sg_symbol_Hall 'p 2ac 2ab'
_cod_database_code 2210025
_cod_database_fobs_code 2210025

loop_
_symmetry_equiv_pos_as_xyz
'x, y, z'
'-x+1/2, -y, z+1/2'
'-x, y+1/2, -z+1/2'
'x+1/2, -y+1/2, -z'

loop_
_atom_site_type_symbol
_atom_site_label
_atom_site_fract_x
_atom_site_fract_y
_atom_site_fract_z
_atom_site_U_iso_or_equiv
_atom_site_adp_type
_atom_site_calc_flag
_atom_site_refinement_flags
_atom_site_occupancy
Cu Cu1 0.58596(8) 0.69500(4) 0.85289(2) 0.0434(2) Uani d . 1
N N1 0.5636(6) 0.5773(2) 0.86204(16) 0.0444(11) Uani d . 1
N N2 0.5427(5) 0.4479(2) 0.83651(16) 0.0480(13) Uani d . 1
H H2 0.5134 0.4065 0.8181 0.058 Uiso calc R 1
N N3 0.6159(5) 0.8104(3) 0.83714(14) 0.0385(10) Uani d . 1
N N4 0.6543(5) 0.9285(2) 0.79484(17) 0.0410(12) Uani d . 1
H H4 0.6542 0.9639 0.7694 0.049 Uiso calc R 1
N N5 0.4273(7) 0.7204(3) 0.90784(17) 0.0580(13) Uani d . 1
N N6 0.3015(9) 0.7253(5) 0.9838(2) 0.106(3) Uani d . 1
H H6 0.2695 0.7116 1.0155 0.127 Uiso calc R 1
N N7 0.7812(7) 0.6745(3) 0.8120(2) 0.0610(15) Uani d . 1
N N8 1.0276(7) 0.6759(3) 0.7900(3) 0.088(2) Uani d . 1
H H8 1.1254 0.6862 0.7916 0.106 Uiso calc R 1
O O1 0.7063(6) 0.5611(2) 0.93947(17) 0.0708(13) Uani d . 1
O O2 0.4388(5) 0.5458(2) 0.78171(14) 0.0527(11) Uani d . 1
O O3 0.7520(5) 0.8341(2) 0.91491(15) 0.0615(12) Uani d . 1
O O4 0.5168(4) 0.83038(19) 0.75082(14) 0.0478(10) Uani d . 1
O O5 0.3464(5) 0.6992(3) 0.77890(19) 0.0871(15) Uani d . 1
H H1 0.4009 0.7346 0.7628 0.131 Uiso d R 1
H H3 0.3829 0.6541 0.7686 0.131 Uiso d R 1
C C1 0.6410(7) 0.5345(3) 0.9003(2) 0.0502(16) Uani d . 1
C C2 0.5074(7) 0.5248(3) 0.8233(2) 0.0414(13) Uani d . 1
C C3 0.6355(6) 0.4433(3) 0.8852(2) 0.0425(14) Uani d . 1
C C4 0.5571(7) 0.3977(3) 0.9304(2) 0.0424(14) Uani d . 1
C C5 0.4007(9) 0.3859(4) 0.9305(3) 0.078(2) Uani d . 1
H H5 0.3431 0.4030 0.9008 0.094 Uiso calc R 1
C C6 0.3249(10) 0.3496(5) 0.9732(4) 0.095(3) Uani d . 1
H H6A 0.2178 0.3427 0.9720 0.114 Uiso calc R 1
C C7 0.4058(11) 0.3240(4) 1.0165(3) 0.079(2) Uani d . 1
H H7 0.3551 0.2990 1.0452 0.094 Uiso calc R 1
C C8 0.5592(11) 0.3348(4) 1.0181(2) 0.077(2) Uani d . 1
H H8A 0.6159 0.3174 1.0479 0.093 Uiso calc R 1
C C9 0.6344(8) 0.3722(4) 0.9748(2) 0.070(2) Uani d . 1
H H9 0.7412 0.3798 0.9765 0.084 Uiso calc R 1
C C10 0.7951(8) 0.4098(4) 0.8708(2) 0.0520(16) Uani d . 1
C C11 0.9198(9) 0.4582(4) 0.8620(3) 0.077(2) Uani d . 1
H H11 0.9109 0.5136 0.8671 0.093 Uiso calc R 1
C C12 1.0618(10) 0.4254(7) 0.8452(4) 0.103(3) Uani d . 1
H H12 1.1469 0.4590 0.8400 0.124 Uiso calc R 1
C C13 1.0758(11) 0.3457(7) 0.8366(3) 0.093(3) Uani d . 1
H H13 1.1700 0.3243 0.8251 0.111 Uiso calc R 1
C C14 0.9535(11) 0.2972(6) 0.8445(3) 0.096(3) Uani d . 1
H H14 0.9631 0.2421 0.8384 0.115 Uiso calc R 1
C C15 0.8122(9) 0.3287(4) 0.8620(3) 0.076(2) Uani d . 1
H H15 0.7285 0.2943 0.8677 0.092 Uiso calc R 1
C C16 0.6971(7) 0.8568(3) 0.8710(2) 0.0435(14) Uani d . 1
C C17 0.5881(7) 0.8548(3) 0.79071(19) 0.0351(11) Uani d . 1
C C18 0.7258(6) 0.9405(3) 0.8476(2) 0.0383(12) Uani d . 1
C C19 0.9017(7) 0.9537(3) 0.8429(2) 0.0420(13) Uani d . 1
C C20 0.9832(8) 0.9216(4) 0.8004(3) 0.0576(17) Uani d . 1
H H20 0.9311 0.8942 0.7730 0.069 Uiso calc R 1
C C21 1.1425(9) 0.9297(5) 0.7982(3) 0.074(2) Uani d . 1
H H21 1.1970 0.9070 0.7694 0.088 Uiso calc R 1
C C22 1.2201(9) 0.9700(5) 0.8371(4) 0.086(3) Uani d . 1
H H22 1.3273 0.9760 0.8349 0.103 Uiso calc R 1
C C23 1.1417(9) 1.0016(5) 0.8793(4) 0.095(3) Uani d . 1
H H23 1.1954 1.0287 0.9065 0.114 Uiso calc R 1
C C24 0.9797(8) 0.9942(4) 0.8827(3) 0.077(2) Uani d . 1
H H24 0.9261 1.0165 0.9118 0.092 Uiso calc R 1
C C25 0.6439(7) 1.0073(4) 0.8787(2) 0.0492(16) Uani d . 1
C C26 0.6231(7) 1.0808(3) 0.8547(3) 0.0640(18) Uani d . 1
H H26 0.6635 1.0900 0.8203 0.077 Uiso calc R 1
C C27 0.5430(9) 1.1417(4) 0.8807(4) 0.089(3) Uani d . 1
H H27 0.5285 1.1910 0.8635 0.107 Uiso calc R 1
C C28 0.4854(9) 1.1301(5) 0.9313(4) 0.088(3) Uani d . 1
H H28 0.4319 1.1712 0.9488 0.106 Uiso calc R 1
C C29 0.5065(10) 1.0585(6) 0.9557(3) 0.092(3) Uani d . 1
H H29 0.4684 1.0505 0.9906 0.110 Uiso calc R 1
C C30 0.5845(9) 0.9965(4) 0.9296(2) 0.0692(18) Uani d . 1
H H30 0.5967 0.9471 0.9469 0.083 Uiso calc R 1
C C31 0.4011(9) 0.6846(4) 0.9536(2) 0.0723(19) Uani d . 1
H H31 0.4468 0.6362 0.9640 0.087 Uiso calc R 1
C C32 0.2585(13) 0.7920(6) 0.9563(4) 0.137(4) Uani d . 1
H H32 0.1903 0.8321 0.9677 0.165 Uiso calc R 1
C C33 0.3348(10) 0.7883(5) 0.9091(3) 0.110(3) Uani d . 1
H H33 0.3266 0.8260 0.8813 0.132 Uiso calc R 1
C C34 0.9184(9) 0.7023(4) 0.8238(3) 0.0691(17) Uani d . 1
H H34 0.9380 0.7368 0.8528 0.083 Uiso calc R 1
C C35 0.9550(10) 0.6300(4) 0.7528(4) 0.093(3) Uani d . 1
H H35 1.0002 0.6043 0.7233 0.112 Uiso calc R 1
C C36 0.8038(11) 0.6288(4) 0.7668(3) 0.087(2) Uani d . 1
H H36 0.7264 0.6009 0.7484 0.104 Uiso calc R 1

loop_
_atom_site_aniso_label
_atom_site_aniso_U_11
_atom_site_aniso_U_22
_atom_site_aniso_U_33
_atom_site_aniso_U_12
_atom_site_aniso_U_13
_atom_site_aniso_U_23
Cu1 0.0588(4) 0.0314(3) 0.0402(3) -0.0075(4) 0.0066(4) 0.0001(3)
N1 0.061(3) 0.028(2) 0.045(2) -0.009(2) -0.006(3) 0.001(2)
N2 0.066(3) 0.026(2) 0.052(3) -0.004(2) -0.022(2) -0.0017(19)
N3 0.045(3) 0.038(2) 0.032(2) -0.006(2) -0.0011(18) 0.000(2)
N4 0.052(3) 0.034(2) 0.037(2) -0.008(2) -0.010(2) 0.006(2)
N5 0.079(4) 0.052(3) 0.043(3) 0.000(3) 0.017(3) 0.009(2)
N6 0.122(6) 0.135(7) 0.061(4) -0.008(5) 0.047(4) 0.015(4)
N7 0.070(4) 0.040(3) 0.073(4) -0.007(3) 0.021(3) -0.006(3)
N8 0.065(4) 0.061(4) 0.138(5) 0.005(3) 0.041(4) 0.000(4)
O1 0.094(4) 0.057(3) 0.062(3) -0.018(3) -0.033(3) -0.006(2)
O2 0.072(3) 0.038(2) 0.047(2) 0.003(2) -0.022(2) 0.0051(17)
O3 0.080(3) 0.060(3) 0.044(2) -0.008(2) -0.016(2) 0.0094(19)
O4 0.063(3) 0.038(2) 0.042(2) -0.0105(18) -0.0102(19) -0.0026(17)
O5 0.090(4) 0.044(2) 0.128(4) 0.004(3) 0.040(3) 0.003(3)
C1 0.063(5) 0.040(3) 0.048(3) -0.012(3) -0.016(3) -0.001(3)
C2 0.050(4) 0.030(3) 0.045(3) -0.007(3) -0.002(3) -0.001(3)
C3 0.046(4) 0.041(3) 0.040(3) -0.008(3) -0.011(3) 0.005(3)
C4 0.050(4) 0.030(3) 0.047(3) -0.006(3) -0.002(3) 0.002(2)
C5 0.059(5) 0.087(5) 0.089(5) -0.001(4) -0.003(4) 0.031(4)
C6 0.059(5) 0.111(7) 0.114(7) -0.006(5) 0.017(5) 0.033(6)
C7 0.093(6) 0.067(5) 0.075(5) -0.006(5) 0.027(5) 0.005(4)
C8 0.101(6) 0.084(5) 0.047(4) 0.003(5) -0.007(4) 0.016(3)
C9 0.064(5) 0.093(5) 0.053(4) -0.018(4) -0.008(3) 0.019(4)
C10 0.054(4) 0.062(4) 0.040(3) -0.004(3) -0.008(3) 0.009(3)
C11 0.055(4) 0.083(5) 0.094(5) -0.010(5) -0.011(5) 0.014(4)
C12 0.067(6) 0.134(8) 0.108(6) 0.002(6) -0.007(6) 0.018(6)
C13 0.066(5) 0.155(9) 0.057(4) 0.011(7) 0.000(4) 0.006(5)
C14 0.102(7) 0.100(6) 0.086(5) 0.048(6) 0.006(5) -0.017(5)
C15 0.082(5) 0.066(5) 0.082(5) 0.008(4) -0.001(4) -0.003(4)
C16 0.049(4) 0.044(3) 0.037(3) -0.006(3) 0.000(3) 0.003(3)
C17 0.037(3) 0.031(3) 0.037(3) 0.004(3) 0.000(3) -0.003(2)
C18 0.045(3) 0.030(3) 0.040(3) -0.004(2) -0.002(3) -0.004(3)
C19 0.043(3) 0.032(3) 0.051(3) -0.004(3) -0.002(3) -0.001(2)
C20 0.061(5) 0.058(4) 0.054(4) -0.002(3) 0.005(3) -0.001(3)
C21 0.059(5) 0.082(5) 0.081(5) 0.011(4) 0.020(4) 0.005(4)
C22 0.044(5) 0.084(6) 0.129(8) -0.002(4) 0.001(5) 0.013(5)
C23 0.054(5) 0.098(6) 0.133(8) -0.013(5) -0.023(5) -0.036(6)
C24 0.056(5) 0.086(5) 0.089(5) -0.011(4) -0.004(4) -0.039(4)
C25 0.043(4) 0.048(4) 0.057(4) -0.004(3) -0.005(3) -0.014(3)
C26 0.074(5) 0.033(3) 0.085(4) -0.004(3) 0.009(4) -0.007(3)
C27 0.075(6) 0.046(4) 0.148(8) -0.005(4) 0.001(5) -0.026(5)
C28 0.058(5) 0.075(6) 0.132(8) 0.008(4) 0.001(5) -0.046(6)
C29 0.084(6) 0.110(7) 0.082(5) 0.008(6) 0.017(4) -0.030(5)
C30 0.073(5) 0.068(4) 0.067(4) 0.008(5) 0.005(4) -0.011(3)
C31 0.084(5) 0.077(5) 0.056(4) -0.008(5) 0.004(4) 0.012(4)
C32 0.158(10) 0.119(7) 0.134(8) 0.056(8) 0.100(7) 0.049(7)
C33 0.134(8) 0.093(6) 0.103(6) 0.044(6) 0.074(6) 0.037(5)
C34 0.070(5) 0.043(3) 0.094(4) 0.001(4) 0.023(4) -0.009(3)
C35 0.093(7) 0.066(5) 0.121(7) -0.006(4) 0.060(6) -0.016(5)
C36 0.102(7) 0.067(5) 0.093(6) -0.014(5) 0.040(5) -0.010(4)

loop_
_atom_type_symbol
_atom_type_description
_atom_type_scat_dispersion_real
_atom_type_scat_dispersion_imag
_atom_type_scat_source
C C 0.0033 0.0000 'International Tables Vol C Tables 4.2.6.8 and 6.1.1.4'
H H 0.0000 0.0000 'International Tables Vol C Tables 4.2.6.8 and 6.1.1.4'
N N 0.0061 0.0000 'International Tables Vol C Tables 4.2.6.8 and 6.1.1.4'
O O 0.0106 0.0000 'International Tables Vol C Tables 4.2.6.8 and 6.1.1.4'
Cu Cu 0.3201 0.0000 'International Tables Vol C Tables 4.2.6.8 and 6.1.1.4'

loop_
_geom_angle_atom_site_label_1
_geom_angle_atom_site_label_2
_geom_angle_atom_site_label_3
_geom_angle
_geom_angle_publ_flag
N3 Cu1 N5 91.10(17) y
N3 Cu1 N1 174.78(17) y
N5 Cu1 N1 93.71(18) y
N3 Cu1 N7 87.41(18) y
N5 Cu1 N7 166.2(2) y
N1 Cu1 N7 88.40(19) y
C1 N1 C2 109.0(4) ?
C1 N1 Cu1 123.3(4) ?
C2 N1 Cu1 125.3(3) ?
C2 N2 C3 112.1(4) ?
C2 N2 H2 124.0 ?
C3 N2 H2 124.0 ?
C16 N3 C17 107.7(4) ?
C16 N3 Cu1 120.3(3) ?
C17 N3 Cu1 131.2(3) ?
C17 N4 C18 111.7(4) ?
C17 N4 H4 124.1 ?
C18 N4 H4 124.1 ?
C31 N5 C33 104.7(6) ?
C31 N5 Cu1 128.6(5) ?
C33 N5 Cu1 126.2(4) ?
C31 N6 C32 108.2(6) ?
C31 N6 H6 125.9 ?
C32 N6 H6 125.9 ?
C34 N7 C36 104.5(6) ?
C34 N7 Cu1 126.4(5) ?
C36 N7 Cu1 129.1(5) ?
C34 N8 C35 106.6(7) ?
C34 N8 H8 126.7 ?
C35 N8 H8 126.7 ?
H1 O5 H3 105.4 ?
O1 C1 N1 126.6(5) ?
O1 C1 C3 124.3(5) ?
N1 C1 C3 109.0(4) ?
O2 C2 N2 125.1(5) ?
O2 C2 N1 124.5(5) ?
N2 C2 N1 110.4(5) ?
N2 C3 C4 113.2(4) ?
N2 C3 C10 109.0(4) ?
C4 C3 C10 113.2(5) ?
N2 C3 C1 99.5(4) ?
C4 C3 C1 108.8(4) ?
C10 C3 C1 112.4(5) ?
C9 C4 C5 116.3(6) ?
C9 C4 C3 122.4(6) ?
C5 C4 C3 121.1(5) ?
C4 C5 C6 122.3(7) ?
C4 C5 H5 118.9 ?
C6 C5 H5 118.9 ?
C7 C6 C5 119.9(8) ?
C7 C6 H6A 120.0 ?
C5 C6 H6A 120.0 ?
C8 C7 C6 119.6(7) ?
C8 C7 H7 120.2 ?
C6 C7 H7 120.2 ?
C7 C8 C9 119.8(7) ?
C7 C8 H8A 120.1 ?
C9 C8 H8A 120.1 ?
C4 C9 C8 122.1(7) ?
C4 C9 H9 119.0 ?
C8 C9 H9 119.0 ?
C11 C10 C15 118.0(7) ?
C11 C10 C3 122.4(6) ?
C15 C10 C3 119.4(6) ?
C10 C11 C12 120.5(8) ?
C10 C11 H11 119.7 ?
C12 C11 H11 119.7 ?
C13 C12 C11 120.5(9) ?
C13 C12 H12 119.8 ?
C11 C12 H12 119.8 ?
C14 C13 C12 119.7(9) ?
C14 C13 H13 120.1 ?
C12 C13 H13 120.1 ?
C13 C14 C15 120.5(8) ?
C13 C14 H14 119.7 ?
C15 C14 H14 119.7 ?
C10 C15 C14 120.7(8) ?
C10 C15 H15 119.6 ?
C14 C15 H15 119.6 ?
O3 C16 N3 125.0(5) ?
O3 C16 C18 123.0(5) ?
N3 C16 C18 111.8(4) ?
O4 C17 N4 124.7(4) ?
O4 C17 N3 125.1(4) ?
N4 C17 N3 110.2(4) ?
N4 C18 C25 110.8(4) ?
N4 C18 C16 98.4(4) ?
C25 C18 C16 113.4(5) ?
N4 C18 C19 111.7(4) ?
C25 C18 C19 113.1(4) ?
C16 C18 C19 108.6(4) ?
C24 C19 C20 119.2(6) ?
C24 C19 C18 120.0(5) ?
C20 C19 C18 120.6(5) ?
C19 C20 C21 120.2(7) ?
C19 C20 H20 119.9 ?
C21 C20 H20 119.9 ?
C22 C21 C20 120.8(8) ?
C22 C21 H21 119.6 ?
C20 C21 H21 119.6 ?
C23 C22 C21 119.7(7) ?
C23 C22 H22 120.2 ?
C21 C22 H22 120.2 ?
C22 C23 C24 120.7(8) ?
C22 C23 H23 119.6 ?
C24 C23 H23 119.6 ?
C19 C24 C23 119.3(7) ?
C19 C24 H24 120.3 ?
C23 C24 H24 120.3 ?
C26 C25 C30 117.7(6) ?
C26 C25 C18 119.5(5) ?
C30 C25 C18 122.8(6) ?
C25 C26 C27 121.0(7) ?
C25 C26 H26 119.5 ?
C27 C26 H26 119.5 ?
C28 C27 C26 120.5(8) ?
C28 C27 H27 119.8 ?
C26 C27 H27 119.8 ?
C29 C28 C27 119.3(8) ?
C29 C28 H28 120.3 ?
C27 C28 H28 120.3 ?
C28 C29 C30 120.7(8) ?
C28 C29 H29 119.6 ?
C30 C29 H29 119.6 ?
C25 C30 C29 120.8(7) ?
C25 C30 H30 119.6 ?
C29 C30 H30 119.6 ?
N5 C31 N6 111.8(7) ?
N5 C31 H31 124.1 ?
N6 C31 H31 124.1 ?
C33 C32 N6 105.4(8) ?
C33 C32 H32 127.3 ?
N6 C32 H32 127.3 ?
C32 C33 N5 109.9(7) ?
C32 C33 H33 125.1 ?
N5 C33 H33 125.1 ?
N7 C34 N8 112.6(6) ?
N7 C34 H34 123.7 ?
N8 C34 H34 123.7 ?
C36 C35 N8 106.4(7) ?
C36 C35 H35 126.8 ?
N8 C35 H35 126.8 ?
C35 C36 N7 109.9(8) ?
C35 C36 H36 125.1 ?
N7 C36 H36 125.1 ?

loop_
_geom_bond_atom_site_label_1
_geom_bond_atom_site_label_2
_geom_bond_distance
_geom_bond_publ_flag
Cu1 N1 1.974(4) y
Cu1 N3 1.969(4) y
Cu1 N5 1.971(5) y
Cu1 N7 1.990(5) y
N1 C1 1.356(6) ?
N1 C2 1.381(6) ?
N2 C2 1.351(6) ?
N2 C3 1.444(6) ?
N2 H2 0.8600 ?
N3 C16 1.334(6) ?
N3 C17 1.383(6) ?
N4 C17 1.351(6) ?
N4 C18 1.455(6) ?
N4 H4 0.8600 ?
N5 C31 1.296(7) ?
N5 C33 1.380(9) ?
N6 C31 1.321(9) ?
N6 C32 1.350(10) ?
N6 H6 0.8600 ?
N7 C34 1.302(8) ?
N7 C36 1.362(8) ?
N8 C34 1.332(8) ?
N8 C35 1.348(9) ?
N8 H8 0.8600 ?
O1 C1 1.203(6) ?
O2 C2 1.234(6) ?
O3 C16 1.240(6) ?
O4 C17 1.229(6) ?
O5 H1 0.8500 ?
O5 H3 0.8499 ?
C1 C3 1.557(7) ?
C3 C4 1.509(7) ?
C3 C10 1.524(8) ?
C4 C9 1.348(8) ?
C4 C5 1.361(9) ?
C5 C6 1.376(9) ?
C5 H5 0.9300 ?
C6 C7 1.345(11) ?
C6 H6A 0.9300 ?
C7 C8 1.335(11) ?
C7 H7 0.9300 ?
C8 C9 1.395(9) ?
C8 H8A 0.9300 ?
C9 H9 0.9300 ?
C10 C11 1.359(9) ?
C10 C15 1.370(8) ?
C11 C12 1.402(11) ?
C11 H11 0.9300 ?
C12 C13 1.343(11) ?
C12 H12 0.9300 ?
C13 C14 1.340(11) ?
C13 H13 0.9300 ?
C14 C15 1.393(10) ?
C14 H14 0.9300 ?
C15 H15 0.9300 ?
C16 C18 1.524(7) ?
C18 C25 1.519(7) ?
C18 C19 1.535(8) ?
C19 C24 1.367(8) ?
C19 C20 1.369(8) ?
C20 C21 1.380(9) ?
C20 H20 0.9300 ?
C21 C22 1.348(10) ?
C21 H21 0.9300 ?
C22 C23 1.348(11) ?
C22 H22 0.9300 ?
C23 C24 1.403(10) ?
C23 H23 0.9300 ?
C24 H24 0.9300 ?
C25 C26 1.367(8) ?
C25 C30 1.370(8) ?
C26 C27 1.381(9) ?
C26 H26 0.9300 ?
C27 C28 1.356(11) ?
C27 H27 0.9300 ?
C28 C29 1.344(11) ?
C28 H28 0.9300 ?
C29 C30 1.387(9) ?
C29 H29 0.9300 ?
C30 H30 0.9300 ?
C31 H31 0.9300 ?
C32 C33 1.338(10) ?
C32 H32 0.9300 ?
C33 H33 0.9300 ?
C34 H34 0.9300 ?
C35 C36 1.348(10) ?
C35 H35 0.9300 ?
C36 H36 0.9300 ?

loop_
_geom_hbond_atom_site_label_D
_geom_hbond_atom_site_label_H
_geom_hbond_atom_site_label_A
_geom_hbond_site_symmetry_A
_geom_hbond_distance_DH
_geom_hbond_distance_HA
_geom_hbond_distance_DA
_geom_hbond_angle_DHA
N2 H2 O4 3_646 0.86 2.13 2.950(5) 158
N4 H4 O2 3_656 0.86 2.02 2.827(5) 156
N6 H6 O3 4_467 0.86 1.88 2.720(7) 164
N8 H8 O5 1_655 0.86 1.94 2.787(7) 167
O5 H1 O4 . 0.85 1.90 2.714(6) 160
O5 H3 O2 . 0.85 1.89 2.665(6) 152
